data_7119698
loop_
_publ_author_name
'Higashino, Toshiki'
'Ueda, Akira'
'Yoshida, Junya'
'Mori, Hatsumi'

_publ_section_title
;
 Improved stability of a metallic state in benzothienobenzothiophene-based
 molecular conductors: an effective increase of dimensionality with
 hydrogen bonds.
;
_journal_issue 24
_journal_name_full 'Chemical communications (Cambridge, England)'
_journal_page_first 3426
_journal_page_last 3429
_journal_paper_doi 10.1039/c7cc00784a
_journal_volume 53
_journal_year 2017
_chemical_formula_moiety 'C16 H12 O2 S3'
_chemical_formula_sum 'C16 H12 O2 S3'
_chemical_formula_weight 332.45
_space_group_IT_number 2
_symmetry_cell_setting triclinic
_symmetry_Int_Tables_number 2
_symmetry_space_group_name_Hall '-P 1'
_symmetry_space_group_name_H-M 'P -1'
_atom_sites_solution_hydrogens geom
_atom_sites_solution_primary direct
_atom_sites_solution_secondary difmap
_audit_update_record
;
2017-01-25 deposited with the CCDC.
2017-02-20 downloaded from the CCDC.
;
_cell_angle_alpha 112.898(6)
_cell_angle_beta 93.135(4)
_cell_angle_gamma 90.892(4)
_cell_formula_units_Z 4
_cell_length_a 11.122(5)
_cell_length_b 11.208(5)
_cell_length_c 12.801(6)
_cell_measurement_reflns_used 3623
_cell_measurement_temperature 293
_cell_measurement_theta_max 27.49
_cell_measurement_theta_min 3.09
_cell_volume 1466.6(12)
_computing_cell_refinement CrystalClear
_computing_data_collection 'CrystalClear (Rigaku Inc., 2008)'
_computing_data_reduction CrystalClear
_computing_molecular_graphics 'CrystalStructure 4.0'
_computing_publication_material 'CrystalStructure 4.0 (Rigaku, 2010)'
_computing_structure_refinement 'SHELXL97 (Sheldrick, 2008)'
_computing_structure_solution 'SIR2004 (Burla, et al., 2005)'
_diffrn_ambient_temperature 293
_diffrn_detector_area_resol_mean 7.314
_diffrn_measured_fraction_theta_full 0.973
_diffrn_measured_fraction_theta_max 0.973
_diffrn_measurement_device_type 'Rigaku Mercury70'
_diffrn_measurement_method \w
_diffrn_radiation_type 'Mo K\a'
_diffrn_radiation_wavelength 0.71075
_diffrn_reflns_av_R_equivalents 0.0306
_diffrn_reflns_limit_h_max 13
_diffrn_reflns_limit_h_min -13
_diffrn_reflns_limit_k_max 13
_diffrn_reflns_limit_k_min -12
_diffrn_reflns_limit_l_max 10
_diffrn_reflns_limit_l_min -15
_diffrn_reflns_number 9412
_diffrn_reflns_theta_full 25.00
_diffrn_reflns_theta_max 25.00
_diffrn_standards_number 0
_exptl_absorpt_coefficient_mu 0.505
_exptl_absorpt_correction_T_max 0.904
_exptl_absorpt_correction_T_min 0.704
_exptl_absorpt_correction_type multi-scan
_exptl_absorpt_process_details 'REQAB (Rigaku, 1998)'
_exptl_crystal_colour orange
_exptl_crystal_density_diffrn 1.506
_exptl_crystal_density_method 'not measured'
_exptl_crystal_description prism
_exptl_crystal_F_000 688.00
_exptl_crystal_size_max 0.49
_exptl_crystal_size_mid 0.13
_exptl_crystal_size_min 0.12
_refine_diff_density_max 0.400
_refine_diff_density_min -0.360
_refine_ls_extinction_method none
_refine_ls_goodness_of_fit_ref 1.084
_refine_ls_hydrogen_treatment constr
_refine_ls_number_parameters 379
_refine_ls_number_reflns 5022
_refine_ls_number_restraints 0
_refine_ls_R_factor_gt 0.0508
_refine_ls_shift/su_max 0.000
_refine_ls_structure_factor_coef Fsqd
_refine_ls_weighting_details 'w = 1/[\s^2^(Fo^2^)+(0.0913P)^2^+0.0000P] where P=(Fo^2^+2Fc^2^)/3'
_refine_ls_weighting_scheme calc
_refine_ls_wR_factor_ref 0.1687
_reflns_number_gt 3744
_reflns_number_total 5024
_reflns_threshold_expression F^2^>2.0\s(F^2^)
_cod_data_source_file c7cc00784a2.cif
_cod_data_source_block dithiin-5a
_cod_depositor_comments 'Adding full bibliography for 7119694--7119698.cif.'
_cod_original_cell_volume 1466.6(11)
_cod_database_code 7119698

loop_
_symmetry_equiv_pos_site_id
_symmetry_equiv_pos_as_xyz
1 +X,+Y,+Z
2 -X,-Y,-Z

loop_
_atom_site_label
_atom_site_type_symbol
_atom_site_fract_x
_atom_site_fract_y
_atom_site_fract_z
_atom_site_U_iso_or_equiv
_atom_site_adp_type
_atom_site_occupancy
_atom_site_symmetry_multiplicity
_atom_site_calc_flag
_atom_site_refinement_flags
S1 S 0.51525(8) 0.29882(9) 0.53769(8) 0.0492(3) Uani 1.0 2 d .
S2 S 0.22934(8) 0.42483(9) 0.37306(8) 0.0537(3) Uani 1.0 2 d .
S3 S 0.16829(9) 0.23576(9) 0.28402(9) 0.0573(3) Uani 1.0 2 d .
S4 S 0.28443(8) 0.20049(9) 0.68696(8) 0.0505(3) Uani 1.0 2 d .
S5 S -0.03415(8) 0.08471(9) 0.80142(8) 0.0515(3) Uani 1.0 2 d .
S6 S 0.04639(10) 0.15619(9) 0.96412(8) 0.0574(3) Uani 1.0 2 d .
O1 O 0.4637(3) 0.6884(3) 0.9231(3) 0.0625(8) Uani 1.0 2 d .
O2 O 0.2786(2) 0.7585(3) 0.8389(2) 0.0517(7) Uani 1.0 2 d .
O3 O 0.2632(3) -0.2262(3) 0.31937(19) 0.0509(6) Uani 1.0 2 d .
O4 O 0.0746(3) -0.3070(3) 0.3801(2) 0.0532(7) Uani 1.0 2 d .
C1 C 0.4561(3) 0.4384(3) 0.6334(3) 0.0430(8) Uani 1.0 2 d .
C2 C 0.4963(3) 0.5060(4) 0.7459(3) 0.0493(9) Uani 1.0 2 d .
C3 C 0.4349(3) 0.6133(4) 0.8115(4) 0.0493(9) Uani 1.0 2 d .
C4 C 0.3323(3) 0.6541(3) 0.7633(3) 0.0448(8) Uani 1.0 2 d .
C5 C 0.2951(3) 0.5887(3) 0.6515(3) 0.0449(8) Uani 1.0 2 d .
C6 C 0.3586(3) 0.4789(4) 0.5839(3) 0.0448(8) Uani 1.0 2 d .
C7 C 0.3343(3) 0.3946(3) 0.4660(3) 0.0430(8) Uani 1.0 2 d .
C8 C 0.4085(3) 0.2942(4) 0.4301(3) 0.0443(8) Uani 1.0 2 d .
C9 C 0.4086(4) 0.1906(3) 0.3157(3) 0.0444(8) Uani 1.0 2 d .
C10 C 0.5130(4) 0.1176(4) 0.2811(4) 0.0507(9) Uani 1.0 2 d .
C11 C 0.5090(4) 0.0192(4) 0.1716(4) 0.0600(11) Uani 1.0 2 d .
C12 C 0.4082(5) -0.0064(4) 0.1004(4) 0.0642(11) Uani 1.0 2 d .
C13 C 0.3075(4) 0.0632(4) 0.1333(4) 0.0601(11) Uani 1.0 2 d .
C14 C 0.3070(4) 0.1620(3) 0.2402(3) 0.0466(9) Uani 1.0 2 d .
C15 C 0.5712(4) 0.6623(5) 0.9734(4) 0.0865(15) Uani 1.0 2 d .
C16 C 0.1757(4) 0.8041(4) 0.7974(4) 0.0676(12) Uani 1.0 2 d .
C17 C 0.2287(3) 0.0504(3) 0.5875(3) 0.0432(8) Uani 1.0 2 d .
C18 C 0.2780(3) -0.0233(4) 0.4854(3) 0.0465(9) Uani 1.0 2 d .
C19 C 0.2244(3) -0.1429(4) 0.4191(3) 0.0434(8) Uani 1.0 2 d .
C20 C 0.1189(3) -0.1879(3) 0.4548(3) 0.0423(8) Uani 1.0 2 d .
C21 C 0.0704(3) -0.1146(3) 0.5546(3) 0.0412(8) Uani 1.0 2 d .
C22 C 0.1262(3) 0.0067(3) 0.6232(3) 0.0393(8) Uani 1.0 2 d .
C23 C 0.0931(3) 0.0998(4) 0.7310(3) 0.0426(8) Uani 1.0 2 d .
C24 C 0.1677(3) 0.2079(4) 0.7747(3) 0.0449(8) Uani 1.0 2 d .
C25 C 0.1572(3) 0.3212(4) 0.8823(3) 0.0440(8) Uani 1.0 2 d .
C26 C 0.2033(4) 0.4437(4) 0.8949(4) 0.0539(10) Uani 1.0 2 d .
C27 C 0.1979(4) 0.5485(4) 0.9976(4) 0.0572(10) Uani 1.0 2 d .
C28 C 0.1456(4) 0.5347(4) 1.0865(4) 0.0629(11) Uani 1.0 2 d .
C29 C 0.0966(4) 0.4160(4) 1.0755(3) 0.0560(10) Uani 1.0 2 d .
C30 C 0.1018(3) 0.3094(4) 0.9731(3) 0.0500(9) Uani 1.0 2 d .
C31 C 0.3506(4) -0.1748(4) 0.2685(3) 0.0553(10) Uani 1.0 2 d .
C32 C -0.0265(4) -0.3606(4) 0.4125(4) 0.0619(11) Uani 1.0 2 d .
H2 H 0.5634 0.4798 0.7769 0.0591 Uiso 1.0 2 calc R
H5 H 0.2290 0.6156 0.6198 0.0538 Uiso 1.0 2 calc R
H10 H 0.5821 0.1346 0.3296 0.0609 Uiso 1.0 2 calc R
H11 H 0.5766 -0.0294 0.1474 0.0720 Uiso 1.0 2 calc R
H12 H 0.4078 -0.0722 0.0284 0.0770 Uiso 1.0 2 calc R
H13 H 0.2391 0.0442 0.0838 0.0721 Uiso 1.0 2 calc R
H15A H 0.6389 0.6764 0.9356 0.1038 Uiso 1.0 2 calc R
H15B H 0.5680 0.5739 0.9665 0.1038 Uiso 1.0 2 calc R
H15C H 0.5797 0.7190 1.0523 0.1038 Uiso 1.0 2 calc R
H16A H 0.1585 0.8888 0.8510 0.0811 Uiso 1.0 2 calc R
H16B H 0.1079 0.7457 0.7872 0.0811 Uiso 1.0 2 calc R
H16C H 0.1911 0.8085 0.7259 0.0811 Uiso 1.0 2 calc R
H18 H 0.3456 0.0074 0.4623 0.0558 Uiso 1.0 2 calc R
H21 H 0.0018 -0.1442 0.5769 0.0494 Uiso 1.0 2 calc R
H26 H 0.2374 0.4545 0.8343 0.0647 Uiso 1.0 2 calc R
H27 H 0.2301 0.6290 1.0060 0.0687 Uiso 1.0 2 calc R
H28 H 0.1429 0.6058 1.1550 0.0755 Uiso 1.0 2 calc R
H29 H 0.0605 0.4073 1.1361 0.0671 Uiso 1.0 2 calc R
H31A H 0.3223 -0.0965 0.2638 0.0664 Uiso 1.0 2 calc R
H31B H 0.3627 -0.2371 0.1935 0.0664 Uiso 1.0 2 calc R
H31C H 0.4254 -0.1565 0.3139 0.0664 Uiso 1.0 2 calc R
H32A H -0.0927 -0.3042 0.4221 0.0742 Uiso 1.0 2 calc R
H32B H -0.0059 -0.3698 0.4827 0.0742 Uiso 1.0 2 calc R
H32C H -0.0490 -0.4441 0.3544 0.0742 Uiso 1.0 2 calc R

loop_
_atom_site_aniso_label
_atom_site_aniso_U_11
_atom_site_aniso_U_22
_atom_site_aniso_U_33
_atom_site_aniso_U_12
_atom_site_aniso_U_13
_atom_site_aniso_U_23
S1 0.0450(6) 0.0497(6) 0.0529(6) 0.0098(4) 0.0046(4) 0.0194(5)
S2 0.0475(6) 0.0523(6) 0.0612(6) 0.0068(5) -0.0010(5) 0.0224(5)
S3 0.0457(6) 0.0590(7) 0.0593(6) -0.0011(5) -0.0037(5) 0.0156(5)
S4 0.0425(6) 0.0484(6) 0.0552(6) -0.0039(4) 0.0090(4) 0.0138(5)
S5 0.0420(5) 0.0560(6) 0.0526(6) -0.0022(4) 0.0104(4) 0.0161(5)
S6 0.0666(7) 0.0578(7) 0.0503(6) 0.0024(5) 0.0098(5) 0.0230(5)
O1 0.0563(17) 0.0653(17) 0.0515(16) 0.0146(13) -0.0088(13) 0.0083(14)
O2 0.0498(15) 0.0460(14) 0.0508(15) 0.0173(11) 0.0046(12) 0.0089(12)
O3 0.0560(16) 0.0504(14) 0.0428(14) 0.0022(12) 0.0146(12) 0.0129(12)
O4 0.0548(16) 0.0500(15) 0.0500(15) -0.0059(12) 0.0099(12) 0.0138(13)
C1 0.0380(18) 0.0399(19) 0.053(2) 0.0034(15) 0.0040(15) 0.0201(17)
C2 0.0389(19) 0.055(3) 0.055(3) 0.0082(16) 0.0036(16) 0.0223(19)
C3 0.0390(19) 0.050(2) 0.062(3) 0.0020(16) 0.0019(17) 0.0248(19)
C4 0.0396(19) 0.0410(19) 0.052(2) 0.0015(15) 0.0034(16) 0.0158(17)
C5 0.0379(18) 0.0407(19) 0.057(3) 0.0020(15) 0.0034(16) 0.0199(18)
C6 0.0410(19) 0.0421(19) 0.050(2) -0.0036(15) 0.0052(16) 0.0168(17)
C7 0.0372(18) 0.043(2) 0.048(2) 0.0016(15) 0.0052(15) 0.0174(17)
C8 0.0396(19) 0.046(2) 0.049(2) 0.0013(15) 0.0066(15) 0.0198(17)
C9 0.048(2) 0.0380(19) 0.049(2) -0.0022(15) 0.0100(16) 0.0192(17)
C10 0.045(2) 0.047(2) 0.064(3) 0.0024(16) 0.0163(18) 0.0245(19)
C11 0.072(3) 0.046(3) 0.061(3) 0.010(2) 0.028(3) 0.018(2)
C12 0.088(4) 0.057(3) 0.044(3) 0.002(3) 0.020(3) 0.014(2)
C13 0.075(3) 0.055(3) 0.051(3) -0.004(2) 0.010(2) 0.022(2)
C14 0.055(3) 0.041(2) 0.044(2) 0.0054(16) 0.0097(17) 0.0158(17)
C15 0.071(3) 0.101(4) 0.069(3) 0.025(3) -0.022(3) 0.015(3)
C16 0.060(3) 0.073(3) 0.063(3) 0.031(2) 0.007(2) 0.018(3)
C17 0.0419(19) 0.0399(19) 0.0463(19) 0.0021(15) 0.0010(15) 0.0155(16)
C18 0.0418(19) 0.052(3) 0.050(2) -0.0019(16) 0.0088(16) 0.0227(18)
C19 0.0414(19) 0.047(2) 0.0432(19) 0.0036(16) 0.0040(15) 0.0186(17)
C20 0.048(2) 0.0378(19) 0.0403(18) -0.0010(15) -0.0005(15) 0.0146(16)
C21 0.0358(17) 0.0420(19) 0.0470(19) -0.0014(14) 0.0004(15) 0.0192(16)
C22 0.0398(18) 0.0365(18) 0.0436(18) 0.0030(14) 0.0048(15) 0.0175(16)
C23 0.0356(18) 0.049(2) 0.0466(19) 0.0068(15) 0.0050(15) 0.0221(17)
C24 0.0349(18) 0.051(2) 0.053(2) 0.0043(16) 0.0070(16) 0.0253(18)
C25 0.0406(19) 0.0414(19) 0.0432(19) 0.0039(15) 0.0011(15) 0.0092(16)
C26 0.045(2) 0.053(3) 0.060(3) 0.0022(17) 0.0008(18) 0.019(2)
C27 0.059(3) 0.037(2) 0.062(3) 0.0003(17) -0.005(2) 0.0059(19)
C28 0.053(3) 0.064(3) 0.056(3) 0.006(2) -0.0057(19) 0.007(2)
C29 0.055(3) 0.060(3) 0.047(3) 0.0105(19) 0.0032(17) 0.013(2)
C30 0.040(2) 0.058(3) 0.051(2) 0.0087(17) -0.0005(16) 0.0213(19)
C31 0.058(3) 0.058(3) 0.050(3) 0.0075(19) 0.0168(18) 0.0193(19)
C32 0.053(3) 0.055(3) 0.073(3) -0.0049(19) 0.005(2) 0.019(3)

loop_
_atom_type_symbol
_atom_type_description
_atom_type_scat_dispersion_real
_atom_type_scat_dispersion_imag
_atom_type_scat_source
C C 0.0033 0.0016
;
International Tables for Crystallography
(1992, Vol. C, Tables 4.2.6.8 and 6.1.1.4)
;
H H 0.0000 0.0000
;
International Tables for Crystallography
(1992, Vol. C, Table 6.1.1.4)
;
O O 0.0106 0.0060
;
International Tables for Crystallography
(1992, Vol. C, Tables 4.2.6.8 and 6.1.1.4)
;
S S 0.1246 0.1234
;
International Tables for Crystallography
(1992, Vol. C, Tables 4.2.6.8 and 6.1.1.4)
;

loop_
_geom_angle_atom_site_label_1
_geom_angle_atom_site_label_2
_geom_angle_atom_site_label_3
_geom_angle
_geom_angle_publ_flag
C1 S1 C8 91.26(17) yes
S3 S2 C7 97.14(12) yes
S2 S3 C14 99.97(12) yes
C17 S4 C24 91.39(17) yes
S6 S5 C23 97.38(12) yes
S5 S6 C30 99.96(14) yes
C3 O1 C15 117.5(3) yes
C4 O2 C16 117.2(3) yes
C19 O3 C31 116.3(3) yes
C20 O4 C32 116.8(3) yes
S1 C1 C2 126.7(3) yes
S1 C1 C6 111.7(3) yes
C2 C1 C6 121.5(3) yes
C1 C2 C3 118.9(4) yes
O1 C3 C2 125.3(4) yes
O1 C3 C4 114.3(3) yes
C2 C3 C4 120.4(4) yes
O2 C4 C3 113.9(3) yes
O2 C4 C5 125.8(4) yes
C3 C4 C5 120.3(3) yes
C4 C5 C6 119.3(4) yes
C1 C6 C5 119.5(3) yes
C1 C6 C7 111.7(3) yes
C5 C6 C7 128.8(4) yes
S2 C7 C6 124.3(3) yes
S2 C7 C8 122.1(3) yes
C6 C7 C8 113.3(4) yes
S1 C8 C7 112.0(3) yes
S1 C8 C9 120.4(3) yes
C7 C8 C9 127.5(4) yes
C8 C9 C10 120.0(3) yes
C8 C9 C14 121.0(3) yes
C10 C9 C14 119.0(3) yes
C9 C10 C11 118.2(4) yes
C10 C11 C12 121.2(4) yes
C11 C12 C13 120.8(4) yes
C12 C13 C14 120.3(4) yes
S3 C14 C9 121.1(3) yes
S3 C14 C13 118.0(3) yes
C9 C14 C13 120.5(4) yes
S4 C17 C18 126.5(3) yes
S4 C17 C22 111.8(3) yes
C18 C17 C22 121.7(3) yes
C17 C18 C19 118.6(4) yes
O3 C19 C18 125.4(4) yes
O3 C19 C20 114.6(3) yes
C18 C19 C20 120.0(3) yes
O4 C20 C19 113.6(3) yes
O4 C20 C21 125.3(4) yes
C19 C20 C21 121.1(3) yes
C20 C21 C22 119.0(4) yes
C17 C22 C21 119.7(3) yes
C17 C22 C23 111.1(3) yes
C21 C22 C23 129.2(4) yes
S5 C23 C22 125.2(3) yes
S5 C23 C24 120.9(3) yes
C22 C23 C24 113.9(4) yes
S4 C24 C23 111.8(3) yes
S4 C24 C25 121.2(3) yes
C23 C24 C25 127.0(4) yes
C24 C25 C26 120.3(4) yes
C24 C25 C30 121.2(4) yes
C26 C25 C30 118.5(3) yes
C25 C26 C27 120.0(4) yes
C26 C27 C28 120.7(4) yes
C27 C28 C29 120.5(4) yes
C28 C29 C30 119.6(4) yes
S6 C30 C25 120.6(3) yes
S6 C30 C29 118.6(4) yes
C25 C30 C29 120.6(4) yes
C1 C2 H2 120.557 no
C3 C2 H2 120.553 no
C4 C5 H5 120.356 no
C6 C5 H5 120.346 no
C9 C10 H10 120.885 no
C11 C10 H10 120.891 no
C10 C11 H11 119.387 no
C12 C11 H11 119.390 no
C11 C12 H12 119.586 no
C13 C12 H12 119.580 no
C12 C13 H13 119.863 no
C14 C13 H13 119.866 no
O1 C15 H15A 109.471 no
O1 C15 H15B 109.472 no
O1 C15 H15C 109.466 no
H15A C15 H15B 109.473 no
H15A C15 H15C 109.469 no
H15B C15 H15C 109.477 no
O2 C16 H16A 109.473 no
O2 C16 H16B 109.473 no
O2 C16 H16C 109.472 no
H16A C16 H16B 109.472 no
H16A C16 H16C 109.469 no
H16B C16 H16C 109.468 no
C17 C18 H18 120.708 no
C19 C18 H18 120.709 no
C20 C21 H21 120.516 no
C22 C21 H21 120.522 no
C25 C26 H26 119.979 no
C27 C26 H26 119.979 no
C26 C27 H27 119.668 no
C28 C27 H27 119.673 no
C27 C28 H28 119.735 no
C29 C28 H28 119.724 no
C28 C29 H29 120.218 no
C30 C29 H29 120.219 no
O3 C31 H31A 109.468 no
O3 C31 H31B 109.470 no
O3 C31 H31C 109.469 no
H31A C31 H31B 109.474 no
H31A C31 H31C 109.474 no
H31B C31 H31C 109.473 no
O4 C32 H32A 109.466 no
O4 C32 H32B 109.473 no
O4 C32 H32C 109.468 no
H32A C32 H32B 109.472 no
H32A C32 H32C 109.467 no
H32B C32 H32C 109.482 no

loop_
_geom_bond_atom_site_label_1
_geom_bond_atom_site_label_2
_geom_bond_distance
_geom_bond_publ_flag
S1 C1 1.735(4) yes
S1 C8 1.753(4) yes
S2 S3 2.0595(15) yes
S2 C7 1.751(4) yes
S3 C14 1.775(4) yes
S4 C17 1.746(3) yes
S4 C24 1.745(4) yes
S5 S6 2.0633(16) yes
S5 C23 1.759(4) yes
S6 C30 1.775(5) yes
O1 C3 1.363(5) yes
O1 C15 1.415(6) yes
O2 C4 1.366(4) yes
O2 C16 1.419(6) yes
O3 C19 1.354(4) yes
O3 C31 1.430(6) yes
O4 C20 1.369(4) yes
O4 C32 1.421(6) yes
C1 C2 1.384(5) yes
C1 C6 1.395(6) yes
C2 C3 1.386(5) yes
C3 C4 1.432(6) yes
C4 C5 1.366(5) yes
C5 C6 1.424(5) yes
C6 C7 1.443(5) yes
C7 C8 1.352(5) yes
C8 C9 1.473(5) yes
C9 C10 1.420(5) yes
C9 C14 1.394(5) yes
C10 C11 1.404(5) yes
C11 C12 1.358(7) yes
C12 C13 1.364(7) yes
C13 C14 1.386(5) yes
C17 C18 1.395(5) yes
C17 C22 1.401(6) yes
C18 C19 1.381(5) yes
C19 C20 1.435(6) yes
C20 C21 1.368(5) yes
C21 C22 1.410(4) yes
C22 C23 1.441(5) yes
C23 C24 1.363(5) yes
C24 C25 1.478(5) yes
C25 C26 1.403(6) yes
C25 C30 1.394(6) yes
C26 C27 1.386(5) yes
C27 C28 1.366(7) yes
C28 C29 1.382(7) yes
C29 C30 1.393(5) yes
C2 H2 0.930 no
C5 H5 0.930 no
C10 H10 0.930 no
C11 H11 0.930 no
C12 H12 0.930 no
C13 H13 0.930 no
C15 H15A 0.960 no
C15 H15B 0.960 no
C15 H15C 0.960 no
C16 H16A 0.960 no
C16 H16B 0.960 no
C16 H16C 0.960 no
C18 H18 0.930 no
C21 H21 0.930 no
C26 H26 0.930 no
C27 H27 0.930 no
C28 H28 0.930 no
C29 H29 0.930 no
C31 H31A 0.960 no
C31 H31B 0.960 no
C31 H31C 0.960 no
C32 H32A 0.960 no
C32 H32B 0.960 no
C32 H32C 0.960 no

loop_
_geom_contact_atom_site_label_1
_geom_contact_atom_site_label_2
_geom_contact_distance
_geom_contact_publ_flag
_geom_contact_site_symmetry_2
S1 C10 3.117(4) no .
S2 C5 3.345(4) no .
S2 C9 3.198(4) no .
S3 C8 3.084(4) no .
S4 C26 3.166(4) no .
S5 C21 3.364(4) no .
S5 C25 3.174(4) no .
S6 C24 3.076(5) no .
O1 O2 2.547(4) no .
O3 O4 2.548(4) no .
C1 C4 2.780(5) no .
C2 C5 2.822(6) no .
C2 C15 2.822(6) no .
C3 C6 2.785(5) no .
C5 C16 2.818(5) no .
C7 C14 3.043(4) no .
C9 C12 2.781(5) no .
C10 C13 2.785(6) no .
C11 C14 2.759(6) no .
C17 C20 2.766(5) no .
C18 C21 2.832(6) no .
C18 C31 2.804(5) no .
C19 C22 2.791(5) no .
C21 C32 2.805(5) no .
C23 C30 3.071(5) no .
C25 C28 2.785(5) no .
C26 C29 2.775(7) no .
C27 C30 2.764(6) no .
S1 O3 3.288(3) no 2_656
S1 C19 3.532(4) no 2_656
S1 C31 3.558(5) no 2_656
S2 O4 3.460(3) no 1_565
S3 S5 3.5945(19) no 2_556
S4 C1 3.554(5) no .
S5 S3 3.5945(19) no 2_556
O1 C12 3.378(5) no 1_566
O2 C10 3.406(6) no 2_666
O2 C11 3.452(6) no 2_666
O2 C12 3.566(5) no 1_566
O3 S1 3.288(3) no 2_656
O3 C28 3.320(5) no 1_544
O4 S2 3.460(3) no 1_545
C1 S4 3.554(5) no .
C1 C7 3.550(6) no 2_666
C4 C10 3.306(6) no 2_666
C7 C1 3.550(6) no 2_666
C10 O2 3.406(6) no 2_666
C10 C4 3.306(6) no 2_666
C11 O2 3.452(6) no 2_666
C11 C31 3.404(7) no .
C12 O1 3.378(5) no 1_544
C12 O2 3.566(5) no 1_544
C12 C12 3.414(7) no 2_655
C12 C31 3.446(7) no .
C15 C25 3.417(6) no 2_667
C15 C26 3.425(7) no 2_667
C19 S1 3.532(4) no 2_656
C25 C15 3.417(6) no 2_667
C26 C15 3.425(7) no 2_667
C27 C29 3.429(6) no 2_567
C28 O3 3.320(5) no 1_566
C28 C29 3.492(6) no 2_567
C28 C30 3.488(6) no 2_567
C29 C27 3.429(6) no 2_567
C29 C28 3.492(6) no 2_567
C30 C28 3.488(6) no 2_567
C31 S1 3.558(5) no 2_656
C31 C11 3.404(7) no .
C31 C12 3.446(7) no .
S1 H2 2.9546 no .
S1 H10 2.7353 no .
S2 H5 3.0490 no .
S3 H13 2.7911 no .
S4 H18 2.9716 no .
S4 H26 2.8128 no .
S5 H21 3.0697 no .
S6 H29 2.8141 no .
O1 H2 2.6643 no .
O2 H5 2.6532 no .
O3 H18 2.6567 no .
O4 H21 2.6501 no .
C1 H5 3.2754 no .
C2 H15A 2.8166 no .
C2 H15B 2.6929 no .
C3 H5 3.2713 no .
C3 H15A 2.6171 no .
C3 H15B 2.5889 no .
C3 H15C 3.1710 no .
C4 H2 3.2897 no .
C4 H16A 3.1641 no .
C4 H16B 2.7014 no .
C4 H16C 2.5174 no .
C5 H16B 2.9296 no .
C5 H16C 2.5884 no .
C6 H2 3.2636 no .
C7 H5 2.8158 no .
C8 H10 2.6780 no .
C9 H11 3.2654 no .
C9 H13 3.2504 no .
C10 H12 3.2425 no .
C11 H13 3.2029 no .
C12 H10 3.2440 no .
C13 H11 3.2009 no .
C14 H10 3.2695 no .
C14 H12 3.2228 no .
C15 H2 2.5470 no .
C16 H5 2.5358 no .
C17 H21 3.2723 no .
C18 H31A 2.7048 no .
C18 H31C 2.7656 no .
C19 H21 3.2834 no .
C19 H31A 2.5371 no .
C19 H31B 3.1596 no .
C19 H31C 2.6478 no .
C20 H18 3.2848 no .
C20 H32A 2.6054 no .
C20 H32B 2.5971 no .
C20 H32C 3.1757 no .
C21 H32A 2.7248 no .
C21 H32B 2.7460 no .
C22 H18 3.2797 no .
C23 H21 2.8107 no .
C24 H26 2.6554 no .
C25 H27 3.2537 no .
C25 H29 3.2596 no .
C26 H28 3.2276 no .
C27 H29 3.2237 no .
C28 H26 3.2260 no .
C29 H27 3.2228 no .
C30 H26 3.2468 no .
C30 H28 3.2375 no .
C31 H18 2.5315 no .
C32 H21 2.5183 no .
H2 H15A 2.4410 no .
H2 H15B 2.2359 no .
H2 H15C 3.4948 no .
H5 H16A 3.4675 no .
H5 H16B 2.5451 no .
H5 H16C 2.1223 no .
H10 H11 2.3380 no .
H11 H12 2.2734 no .
H12 H13 2.2866 no .
H18 H31A 2.3451 no .
H18 H31B 3.4839 no .
H18 H31C 2.3000 no .
H21 H32A 2.2787 no .
H21 H32B 2.3370 no .
H21 H32C 3.4699 no .
H26 H27 2.3109 no .
H27 H28 2.2872 no .
H28 H29 2.3114 no .
S1 H18 3.5096 no .
S1 H31C 2.9736 no 2_656
S2 H2 3.4849 no 2_666
S2 H29 3.4155 no 1_554
S2 H32B 3.4915 no 1_565
S2 H32B 3.3624 no 2_556
S2 H32C 3.4837 no 1_565
S3 H16B 3.1890 no 2_566
S3 H21 3.0870 no 2_556
S3 H29 3.3723 no 1_554
S3 H32B 3.4086 no 2_556
S4 H15C 3.3611 no 2_667
S4 H31C 3.2727 no 2_656
S4 H32A 2.9769 no 2_556
S5 H13 3.3703 no 2_556
S5 H16A 3.3020 no 1_545
S5 H28 3.5364 no 2_567
S5 H31A 3.2853 no 2_556
S6 H13 3.1196 no 1_556
S6 H16A 3.0941 no 1_545
S6 H16A 3.5397 no 2_567
S6 H16B 3.4957 no 2_567
O1 H11 3.4984 no 1_566
O1 H12 2.5950 no 1_566
O1 H26 3.4146 no .
O1 H27 3.0190 no .
O1 H31B 3.4852 no 1_566
O2 H10 3.2863 no 2_666
O2 H11 3.3533 no 2_666
O2 H12 2.7384 no 1_566
O2 H13 3.5579 no 1_566
O2 H26 3.4084 no .
O2 H27 3.0813 no .
O3 H2 3.3200 no 2_656
O3 H28 2.5084 no 1_544
O4 H28 2.8114 no 1_544
O4 H29 3.4903 no 1_544
C1 H26 3.5908 no .
C2 H26 3.2735 no .
C3 H12 3.5676 no 1_566
C3 H26 2.9034 no .
C3 H27 3.4214 no .
C4 H10 3.1894 no 2_666
C4 H26 2.9252 no .
C4 H27 3.4756 no .
C5 H10 3.2846 no 2_666
C5 H26 3.3200 no .
C5 H32C 3.1412 no 2_556
C6 H32A 3.5013 no 2_556
C7 H32A 3.4294 no 2_556
C8 H18 3.4625 no .
C9 H18 3.3660 no .
C9 H31A 3.1439 no .
C10 H16C 3.3952 no 2_666
C10 H31A 3.1111 no .
C10 H31C 3.3944 no .
C11 H12 3.0317 no 2_655
C11 H15C 3.2380 no 1_544
C11 H31A 2.9587 no .
C11 H31B 3.3920 no .
C11 H31C 3.3135 no .
C12 H11 3.3625 no 2_655
C12 H12 3.0215 no 2_655
C12 H15C 3.5108 no 1_544
C12 H31A 2.8519 no .
C12 H31B 3.2836 no .
C13 H15A 3.4148 no 2_666
C13 H31A 2.8848 no .
C14 H15A 3.4638 no 2_666
C14 H31A 3.0329 no .
C15 H11 3.3004 no 1_566
C15 H12 3.3665 no 1_566
C15 H15B 3.4035 no 2_667
C15 H31B 3.5936 no 1_566
C16 H10 3.4144 no 2_666
C16 H11 3.5568 no 2_666
C16 H21 3.5719 no 1_565
C17 H10 3.3854 no 2_656
C17 H32A 3.2825 no 2_556
C18 H10 3.3975 no 2_656
C19 H28 3.5154 no 1_544
C20 H16C 3.5352 no 1_545
C21 H16C 2.9222 no 1_545
C22 H16C 3.0663 no 1_545
C23 H16A 3.3529 no 1_545
C23 H16C 3.4350 no 1_545
C23 H32A 3.5479 no 2_556
C24 H15C 3.3621 no 2_667
C24 H32A 3.1817 no 2_556
C25 H15A 3.1550 no 2_667
C25 H15B 3.4559 no 2_667
C25 H15C 3.0874 no 2_667
C25 H28 3.5001 no 2_567
C26 H15A 3.3960 no 2_667
C26 H15B 3.0747 no 2_667
C26 H15C 3.2440 no 2_667
C26 H29 3.4776 no 2_567
C26 H32C 3.5411 no 2_556
C27 H15A 3.4686 no 2_667
C27 H15B 3.0570 no 2_667
C27 H29 3.4055 no 2_567
C27 H31B 3.1778 no 1_566
C28 H15A 3.3395 no 2_667
C28 H15B 3.4356 no 2_667
C28 H31B 3.3118 no 1_566
C29 H15A 3.1256 no 2_667
C30 H15A 3.0297 no 2_667
C30 H15C 3.5821 no 2_667
C30 H28 3.4363 no 2_567
C31 H2 3.3992 no 2_656
C31 H27 3.4040 no 1_544
C31 H28 3.1886 no 1_544
C32 H5 3.4918 no 2_556
H2 S2 3.4849 no 2_666
H2 O3 3.3200 no 2_656
H2 C31 3.3992 no 2_656
H2 H28 3.5762 no 2_667
H2 H31B 3.0097 no 2_656
H2 H31C 3.3543 no 2_656
H5 C32 3.4918 no 2_556
H5 H10 3.3053 no 2_666
H5 H32B 3.1101 no 1_565
H5 H32B 3.4770 no 2_556
H5 H32C 2.8737 no 2_556
H10 O2 3.2863 no 2_666
H10 C4 3.1894 no 2_666
H10 C5 3.2846 no 2_666
H10 C16 3.4144 no 2_666
H10 C17 3.3854 no 2_656
H10 C18 3.3975 no 2_656
H10 H5 3.3053 no 2_666
H10 H16C 2.7870 no 2_666
H11 O1 3.4984 no 1_544
H11 O2 3.3533 no 2_666
H11 C12 3.3625 no 2_655
H11 C15 3.3004 no 1_544
H11 C16 3.5568 no 2_666
H11 H12 2.9023 no 2_655
H11 H15A 3.4679 no 1_544
H11 H15C 2.6018 no 1_544
H11 H16A 3.3152 no 2_666
H11 H16C 3.4134 no 2_666
H11 H31A 3.4705 no .
H11 H31B 3.5319 no .
H11 H31C 3.4756 no .
H12 O1 2.5950 no 1_544
H12 O2 2.7384 no 1_544
H12 C3 3.5676 no 1_544
H12 C11 3.0317 no 2_655
H12 C12 3.0215 no 2_655
H12 C15 3.3665 no 1_544
H12 H11 2.9023 no 2_655
H12 H12 2.8865 no 2_655
H12 H15C 3.1403 no 1_544
H12 H16A 3.3954 no 1_544
H12 H31A 3.3168 no .
H12 H31B 3.3561 no .
H13 S5 3.3703 no 2_556
H13 S6 3.1196 no 1_554
H13 O2 3.5579 no 1_544
H13 H15A 3.4954 no 2_666
H13 H16A 2.8869 no 1_544
H13 H31A 3.3608 no .
H15A C13 3.4148 no 2_666
H15A C14 3.4638 no 2_666
H15A C25 3.1550 no 2_667
H15A C26 3.3960 no 2_667
H15A C27 3.4686 no 2_667
H15A C28 3.3395 no 2_667
H15A C29 3.1256 no 2_667
H15A C30 3.0297 no 2_667
H15A H11 3.4679 no 1_566
H15A H13 3.4954 no 2_666
H15A H29 3.5588 no 2_667
H15B C15 3.4035 no 2_667
H15B C25 3.4559 no 2_667
H15B C26 3.0747 no 2_667
H15B C27 3.0570 no 2_667
H15B C28 3.4356 no 2_667
H15B H15B 2.6337 no 2_667
H15B H15C 3.5646 no 2_667
H15B H26 3.3670 no 2_667
H15B H27 3.3211 no 2_667
H15C S4 3.3611 no 2_667
H15C C11 3.2380 no 1_566
H15C C12 3.5108 no 1_566
H15C C24 3.3621 no 2_667
H15C C25 3.0874 no 2_667
H15C C26 3.2440 no 2_667
H15C C30 3.5821 no 2_667
H15C H11 2.6018 no 1_566
H15C H12 3.1403 no 1_566
H15C H15B 3.5646 no 2_667
H15C H26 3.4669 no 2_667
H15C H31B 3.0262 no 1_566
H16A S5 3.3020 no 1_565
H16A S6 3.0941 no 1_565
H16A S6 3.5397 no 2_567
H16A C23 3.3529 no 1_565
H16A H11 3.3152 no 2_666
H16A H12 3.3954 no 1_566
H16A H13 2.8869 no 1_566
H16B S3 3.1890 no 2_566
H16B S6 3.4957 no 2_567
H16B H21 3.5277 no 1_565
H16B H29 2.9698 no 2_567
H16B H32C 3.1901 no 2_556
H16C C10 3.3952 no 2_666
H16C C20 3.5352 no 1_565
H16C C21 2.9222 no 1_565
H16C C22 3.0663 no 1_565
H16C C23 3.4350 no 1_565
H16C H10 2.7870 no 2_666
H16C H11 3.4134 no 2_666
H16C H21 2.9560 no 1_565
H16C H32B 3.5730 no 1_565
H18 S1 3.5096 no .
H18 C8 3.4625 no .
H18 C9 3.3660 no .
H18 H18 3.5408 no 2_656
H18 H31C 3.5819 no 2_656
H21 S3 3.0870 no 2_556
H21 C16 3.5719 no 1_545
H21 H16B 3.5277 no 1_545
H21 H16C 2.9560 no 1_545
H26 O1 3.4146 no .
H26 O2 3.4084 no .
H26 C1 3.5908 no .
H26 C2 3.2735 no .
H26 C3 2.9034 no .
H26 C4 2.9252 no .
H26 C5 3.3200 no .
H26 H15B 3.3670 no 2_667
H26 H15C 3.4669 no 2_667
H26 H32A 3.3526 no 2_556
H26 H32C 3.0756 no 2_556
H27 O1 3.0190 no .
H27 O2 3.0813 no .
H27 C3 3.4214 no .
H27 C4 3.4756 no .
H27 C31 3.4040 no 1_566
H27 H15B 3.3211 no 2_667
H27 H29 3.5584 no 2_567
H27 H31B 2.6325 no 1_566
H28 S5 3.5364 no 2_567
H28 O3 2.5084 no 1_566
H28 O4 2.8114 no 1_566
H28 C19 3.5154 no 1_566
H28 C25 3.5001 no 2_567
H28 C30 3.4363 no 2_567
H28 C31 3.1886 no 1_566
H28 H2 3.5762 no 2_667
H28 H31A 3.5960 no 1_566
H28 H31B 2.8946 no 1_566
H29 S2 3.4155 no 1_556
H29 S3 3.3723 no 1_556
H29 O4 3.4903 no 1_566
H29 C26 3.4776 no 2_567
H29 C27 3.4055 no 2_567
H29 H15A 3.5588 no 2_667
H29 H16B 2.9698 no 2_567
H29 H27 3.5584 no 2_567
H29 H32C 2.9799 no 1_566
H31A S5 3.2853 no 2_556
H31A C9 3.1439 no .
H31A C10 3.1111 no .
H31A C11 2.9587 no .
H31A C12 2.8519 no .
H31A C13 2.8848 no .
H31A C14 3.0329 no .
H31A H11 3.4705 no .
H31A H12 3.3168 no .
H31A H13 3.3608 no .
H31A H28 3.5960 no 1_544
H31B O1 3.4852 no 1_544
H31B C11 3.3920 no .
H31B C12 3.2836 no .
H31B C15 3.5936 no 1_544
H31B C27 3.1778 no 1_544
H31B C28 3.3118 no 1_544
H31B H2 3.0097 no 2_656
H31B H11 3.5319 no .
H31B H12 3.3561 no .
H31B H15C 3.0262 no 1_544
H31B H27 2.6325 no 1_544
H31B H28 2.8946 no 1_544
H31C S1 2.9736 no 2_656
H31C S4 3.2727 no 2_656
H31C C10 3.3944 no .
H31C C11 3.3135 no .
H31C H2 3.3543 no 2_656
H31C H11 3.4756 no .
H31C H18 3.5819 no 2_656
H32A S4 2.9769 no 2_556
H32A C6 3.5013 no 2_556
H32A C7 3.4294 no 2_556
H32A C17 3.2825 no 2_556
H32A C23 3.5479 no 2_556
H32A C24 3.1817 no 2_556
H32A H26 3.3526 no 2_556
H32B S2 3.4915 no 1_545
H32B S2 3.3624 no 2_556
H32B S3 3.4086 no 2_556
H32B H5 3.1101 no 1_545
H32B H5 3.4770 no 2_556
H32B H16C 3.5730 no 1_545
H32B H32B 3.1219 no 2_546
H32B H32C 3.5157 no 2_546
H32C S2 3.4837 no 1_545
H32C C5 3.1412 no 2_556
H32C C26 3.5411 no 2_556
H32C H5 2.8737 no 2_556
H32C H16B 3.1901 no 2_556
H32C H26 3.0756 no 2_556
H32C H29 2.9799 no 1_544
H32C H32B 3.5157 no 2_546

loop_
_geom_torsion_atom_site_label_1
_geom_torsion_atom_site_label_2
_geom_torsion_atom_site_label_3
_geom_torsion_atom_site_label_4
_geom_torsion
_geom_torsion_publ_flag
C1 S1 C8 C7 0.8(3) no
C1 S1 C8 C9 179.6(3) no
C8 S1 C1 C2 -180.0(4) no
C8 S1 C1 C6 -0.0(3) no
S3 S2 C7 C6 -142.9(3) no
S3 S2 C7 C8 43.3(3) no
C7 S2 S3 C14 -54.87(14) no
S2 S3 C14 C9 44.7(3) no
S2 S3 C14 C13 -143.2(3) no
C17 S4 C24 C23 1.6(3) no
C17 S4 C24 C25 -178.4(3) no
C24 S4 C17 C18 180(155302) no
C24 S4 C17 C22 -1.9(3) no
S6 S5 C23 C22 140.1(3) no
S6 S5 C23 C24 -42.8(3) no
C23 S5 S6 C30 56.00(14) no
S5 S6 C30 C25 -42.9(3) no
S5 S6 C30 C29 141.6(3) no
C15 O1 C3 C2 6.2(6) no
C15 O1 C3 C4 -173.6(4) no
C16 O2 C4 C3 -179.6(3) no
C16 O2 C4 C5 -0.7(6) no
C31 O3 C19 C18 -13.4(5) no
C31 O3 C19 C20 166.7(3) no
C32 O4 C20 C19 177.0(3) no
C32 O4 C20 C21 -3.3(6) no
S1 C1 C2 C3 -177.5(3) no
S1 C1 C6 C5 177.1(3) no
S1 C1 C6 C7 -0.8(4) no
C2 C1 C6 C5 -2.9(6) no
C2 C1 C6 C7 179.2(4) no
C6 C1 C2 C3 2.6(6) no
C1 C2 C3 O1 179.6(4) no
C1 C2 C3 C4 -0.6(6) no
O1 C3 C4 O2 -2.2(5) no
O1 C3 C4 C5 178.8(3) no
C2 C3 C4 O2 177.9(4) no
C2 C3 C4 C5 -1.1(6) no
O2 C4 C5 C6 -178.2(3) no
C3 C4 C5 C6 0.7(6) no
C4 C5 C6 C1 1.2(6) no
C4 C5 C6 C7 178.7(4) no
C1 C6 C7 S2 -172.9(3) no
C1 C6 C7 C8 1.4(5) no
C5 C6 C7 S2 9.4(6) no
C5 C6 C7 C8 -176.2(4) no
S2 C7 C8 S1 173.1(2) no
S2 C7 C8 C9 -5.6(6) no
C6 C7 C8 S1 -1.4(5) no
C6 C7 C8 C9 179.9(4) no
S1 C8 C9 C10 -18.8(5) no
S1 C8 C9 C14 160.9(3) no
C7 C8 C9 C10 159.8(4) no
C7 C8 C9 C14 -20.6(7) no
C8 C9 C10 C11 179.6(4) no
C8 C9 C14 S3 -7.3(6) no
C8 C9 C14 C13 -179.2(4) no
C10 C9 C14 S3 172.3(4) no
C10 C9 C14 C13 0.4(6) no
C14 C9 C10 C11 -0.1(6) no
C9 C10 C11 C12 -0.2(7) no
C10 C11 C12 C13 0.1(8) no
C11 C12 C13 C14 0.3(8) no
C12 C13 C14 S3 -172.7(4) no
C12 C13 C14 C9 -0.6(7) no
S4 C17 C18 C19 177.2(3) no
S4 C17 C22 C21 -178.5(3) no
S4 C17 C22 C23 1.7(4) no
C18 C17 C22 C21 -0.3(6) no
C18 C17 C22 C23 179.9(4) no
C22 C17 C18 C19 -0.7(6) no
C17 C18 C19 O3 -178.7(4) no
C17 C18 C19 C20 1.2(6) no
O3 C19 C20 O4 -1.1(5) no
O3 C19 C20 C21 179.2(3) no
C18 C19 C20 O4 179.0(4) no
C18 C19 C20 C21 -0.7(6) no
O4 C20 C21 C22 180.0(3) no
C19 C20 C21 C22 -0.3(6) no
C20 C21 C22 C17 0.8(6) no
C20 C21 C22 C23 -179.4(4) no
C17 C22 C23 S5 176.8(3) no
C17 C22 C23 C24 -0.4(5) no
C21 C22 C23 S5 -3.0(6) no
C21 C22 C23 C24 179.8(4) no
S5 C23 C24 S4 -178.4(3) no
S5 C23 C24 C25 1.7(6) no
C22 C23 C24 S4 -1.0(5) no
C22 C23 C24 C25 179.1(4) no
S4 C24 C25 C26 27.4(5) no
S4 C24 C25 C30 -152.6(3) no
C23 C24 C25 C26 -152.7(4) no
C23 C24 C25 C30 27.3(6) no
C24 C25 C26 C27 -177.2(3) no
C24 C25 C30 S6 2.1(5) no
C24 C25 C30 C29 177.5(3) no
C26 C25 C30 S6 -177.8(3) no
C26 C25 C30 C29 -2.4(6) no
C30 C25 C26 C27 2.7(6) no
C25 C26 C27 C28 -1.4(6) no
C26 C27 C28 C29 -0.3(6) no
C27 C28 C29 C30 0.6(6) no
C28 C29 C30 S6 176.3(3) no
C28 C29 C30 C25 0.8(6) no
